data_7224283
loop_
_publ_author_name
'Pal, Arun'
'Chand, Santanu'
'Senthilkumar, S.'
'Neogi, Subhadip'
'Das, Madhab C.'

_publ_section_title
;
 Structural variation of transition metal coordination polymers based on
 bent carboxylate and flexible spacer ligand: polymorphism, gas adsorption
 and SC-SC transmetallation
;
_journal_issue 23
_journal_name_full CrystEngComm
_journal_page_first 4323
_journal_paper_doi 10.1039/C6CE00151C
_journal_volume 18
_journal_year 2016
_chemical_formula_sum 'C31 H29 Cd N5 O6'
_chemical_formula_weight 679.99
_chemical_name_systematic
;
 ?
;
_space_group_IT_number 14
_symmetry_cell_setting monoclinic
_symmetry_space_group_name_Hall '-P 2ybc'
_symmetry_space_group_name_H-M 'P 1 21/c 1'
_atom_sites_solution_hydrogens geom
_atom_sites_solution_primary direct
_atom_sites_solution_secondary difmap
_audit_creation_method SHELXL-97
_audit_update_record
;
2016-01-11 deposited with the CCDC.
2016-02-17 downloaded from the CCDC.
;
_cell_angle_alpha 90.00
_cell_angle_beta 108.197(5)
_cell_angle_gamma 90.00
_cell_formula_units_Z 4
_cell_length_a 14.261(5)
_cell_length_b 13.024(5)
_cell_length_c 17.038(5)
_cell_measurement_reflns_used 6228
_cell_measurement_temperature 100(1)
_cell_measurement_theta_max 24.4
_cell_measurement_theta_min 1.5
_cell_volume 3006.3(18)
_computing_cell_refinement 'SAINT 6.45 ( Bruker, 2003)'
_computing_data_collection 'SMART 5.628 (Bruker, 2003)'
_computing_data_reduction 'SAINT 6.45  (Bruker, 2003)'
_computing_molecular_graphics 'Diamond 2.1e'
_computing_structure_refinement 'SHELXL-97 (Sheldrick, 1997)'
_computing_structure_solution SIR-97
_diffrn_ambient_temperature 100(1)
_diffrn_measured_fraction_theta_full 0.990
_diffrn_measured_fraction_theta_max 0.990
_diffrn_measurement_device_type 'Bruker SMART APEX'
_diffrn_measurement_method /w-scans
_diffrn_radiation_monochromator graphite
_diffrn_radiation_source 'fine-focus sealed tube'
_diffrn_radiation_type MoK\a
_diffrn_radiation_wavelength 0.71069
_diffrn_reflns_av_R_equivalents 0.0678
_diffrn_reflns_av_sigmaI/netI 0.0436
_diffrn_reflns_limit_h_max 16
_diffrn_reflns_limit_h_min -16
_diffrn_reflns_limit_k_max 13
_diffrn_reflns_limit_k_min -14
_diffrn_reflns_limit_l_max 19
_diffrn_reflns_limit_l_min -19
_diffrn_reflns_number 29877
_diffrn_reflns_theta_full 24.35
_diffrn_reflns_theta_max 24.35
_diffrn_reflns_theta_min 1.50
_exptl_absorpt_coefficient_mu 0.778
_exptl_absorpt_correction_T_max 0.8922
_exptl_absorpt_correction_T_min 0.8599
_exptl_absorpt_correction_type empirical
_exptl_absorpt_process_details SADABS
_exptl_crystal_colour yellow
_exptl_crystal_density_diffrn 1.500
_exptl_crystal_density_method 'not measured'
_exptl_crystal_description prism
_exptl_crystal_F_000 1384
_exptl_crystal_size_max 0.20
_exptl_crystal_size_mid 0.15
_exptl_crystal_size_min 0.15
_refine_diff_density_max 0.886
_refine_diff_density_min -0.649
_refine_diff_density_rms 0.084
_refine_ls_extinction_method none
_refine_ls_goodness_of_fit_ref 1.036
_refine_ls_hydrogen_treatment mixed
_refine_ls_matrix_type full
_refine_ls_number_parameters 388
_refine_ls_number_reflns 4873
_refine_ls_number_restraints 0
_refine_ls_restrained_S_all 1.036
_refine_ls_R_factor_all 0.0508
_refine_ls_R_factor_gt 0.0357
_refine_ls_shift/su_max 0.001
_refine_ls_shift/su_mean 0.000
_refine_ls_structure_factor_coef Fsqd
_refine_ls_weighting_details 'calc w=1/[\s^2^(Fo^2^)+(0.0440P)^2^+2.9216P] where P=(Fo^2^+2Fc^2^)/3'
_refine_ls_weighting_scheme calc
_refine_ls_wR_factor_gt 0.0847
_refine_ls_wR_factor_ref 0.0929
_reflns_number_gt 3890
_reflns_number_total 4873
_reflns_threshold_expression >2sigma(I)
_cod_data_source_file c6ce00151c2.cif
_cod_data_source_block 5
_cod_depositor_comments
;
The following automatic conversions were performed:

'_symmetry_cell_setting' value 'Monoclinic' changed to 'monoclinic'
according to
/usr/data/users/saulius/crontab/automatic-downloads/rss-feeds/RSC/lib/dictionaries/cif_core.dic
dictionary named 'cif_core.dic' version 2.4.2 from 2011-04-26.

Automatic conversion script
Id: cif_fix_values 4268 2015-11-12 08:31:59Z antanas 

 Adding full bibliography for 7224279--7224285.cif.
;
_cod_original_sg_symbol_H-M P21/c
_cod_database_code 7224283

loop_
_symmetry_equiv_pos_as_xyz
'x, y, z'
'-x, y+1/2, -z+1/2'
'-x, -y, -z'
'x, -y-1/2, z-1/2'

loop_
_atom_site_label
_atom_site_type_symbol
_atom_site_fract_x
_atom_site_fract_y
_atom_site_fract_z
_atom_site_U_iso_or_equiv
_atom_site_adp_type
_atom_site_occupancy
_atom_site_symmetry_multiplicity
_atom_site_calc_flag
_atom_site_refinement_flags
Cd1 Cd 0.905543(19) 0.02566(2) 0.392291(17) 0.02263(11) Uani 1 1 d .
O3 O 0.73334(19) -0.0270(2) 0.33374(17) 0.0318(6) Uani 1 1 d .
O1 O 1.02145(18) 0.13593(19) 0.36702(16) 0.0277(6) Uani 1 1 d .
O4 O 0.8010(2) 0.0728(2) 0.26322(18) 0.0417(7) Uani 1 1 d .
O5 O 0.37107(19) 0.0518(2) 0.00683(17) 0.0321(7) Uani 1 1 d .
O2 O 0.91412(19) -0.0648(2) 0.51058(16) 0.0290(6) Uani 1 1 d .
N3 N 0.8499(2) 0.1665(2) 0.4497(2) 0.0267(7) Uani 1 1 d .
N4 N 0.9735(2) -0.1129(2) 0.34674(19) 0.0271(7) Uani 1 1 d .
O6 O 0.4230(4) 0.8721(3) 0.4033(3) 0.0948(16) Uani 1 1 d .
N2 N 0.9162(3) -0.4203(3) 0.3888(2) 0.0362(8) Uani 1 1 d .
C16 C 0.8256(3) 0.3479(3) 0.4583(3) 0.0317(9) Uani 1 1 d .
C8 C 0.7275(3) 0.0254(3) 0.2712(2) 0.0260(8) Uani 1 1 d .
C25 C 1.0049(3) -0.2925(3) 0.3404(2) 0.0282(9) Uani 1 1 d .
C5 C 0.3095(3) 0.1365(3) -0.0081(2) 0.0265(9) Uani 1 1 d .
C12 C 0.4574(3) 0.0517(3) 0.0742(2) 0.0284(9) Uani 1 1 d .
C21 C 0.9849(3) -0.3990(3) 0.3585(2) 0.0324(10) Uani 1 1 d .
H21 H 1.0231 -0.4517 0.3476 0.039 Uiso 1 1 calc R
N5 N 0.4512(3) 1.0402(3) 0.3841(2) 0.0449(10) Uani 1 1 d .
C2 C 1.1675(3) 0.2107(3) 0.4546(2) 0.0230(8) Uani 1 1 d .
C9 C 0.6324(3) 0.0344(3) 0.2028(2) 0.0271(9) Uani 1 1 d .
C4 C 1.2360(3) 0.3646(3) 0.4156(2) 0.0283(9) Uani 1 1 d .
H4 H 1.2344 0.4159 0.3772 0.034 Uiso 1 1 calc R
C23 C 1.0909(3) -0.1708(3) 0.2818(2) 0.0344(10) Uani 1 1 d .
H23 H 1.1346 -0.1561 0.2542 0.041 Uiso 1 1 calc R
C20 C 0.8694(3) 0.2629(3) 0.4335(2) 0.0300(9) Uani 1 1 d .
H20 H 0.9140 0.2741 0.4046 0.036 Uiso 1 1 calc R
C6 C 1.3145(3) 0.2868(3) 0.5490(2) 0.0273(9) Uani 1 1 d .
H6 H 1.3647 0.2863 0.5993 0.033 Uiso 1 1 calc R
N1 N 0.9086(3) 0.4728(2) 0.3999(2) 0.0354(8) Uani 1 1 d .
C1 C 1.0876(3) 0.1316(3) 0.4359(2) 0.0233(8) Uani 1 1 d .
C15 C 0.8476(3) 0.4531(3) 0.4389(3) 0.0347(10) Uani 1 1 d .
H15 H 0.8160 0.5074 0.4557 0.042 Uiso 1 1 calc R
C10 C 0.5587(3) -0.0375(3) 0.1927(3) 0.0317(9) Uani 1 1 d .
H10 H 0.5681 -0.0920 0.2296 0.038 Uiso 1 1 calc R
C3 C 1.1658(3) 0.2881(3) 0.3980(2) 0.0277(9) Uani 1 1 d .
H3 H 1.1163 0.2883 0.3473 0.033 Uiso 1 1 calc R
C11 C 0.4709(3) -0.0303(3) 0.1286(3) 0.0313(9) Uani 1 1 d .
H11 H 0.4218 -0.0796 0.1221 0.038 Uiso 1 1 calc R
C17 C 0.7610(3) 0.3303(3) 0.5018(3) 0.0332(10) Uani 1 1 d .
H17 H 0.7310 0.3852 0.5194 0.040 Uiso 1 1 calc R
C18 C 0.7403(3) 0.2299(3) 0.5196(3) 0.0329(10) Uani 1 1 d .
H18 H 0.6965 0.2166 0.5490 0.039 Uiso 1 1 calc R
C14 C 0.6163(3) 0.1163(3) 0.1474(2) 0.0281(9) Uani 1 1 d .
H14 H 0.6656 0.1653 0.1537 0.034 Uiso 1 1 calc R
C13 C 0.5293(3) 0.1265(3) 0.0834(3) 0.0302(9) Uani 1 1 d .
H13 H 0.5190 0.1821 0.0475 0.036 Uiso 1 1 calc R
C7 C 1.2429(3) 0.2106(3) 0.5296(2) 0.0275(9) Uani 1 1 d .
H7 H 1.2453 0.1585 0.5676 0.033 Uiso 1 1 calc R
C26 C 0.9563(3) -0.2103(3) 0.3625(2) 0.0297(9) Uani 1 1 d .
H26 H 0.9100 -0.2237 0.3893 0.036 Uiso 1 1 calc R
C24 C 1.0733(3) -0.2717(3) 0.3005(2) 0.0335(10) Uani 1 1 d .
H24 H 1.1078 -0.3252 0.2860 0.040 Uiso 1 1 calc R
C19 C 0.7866(3) 0.1506(3) 0.4922(2) 0.0306(9) Uani 1 1 d .
H19 H 0.7732 0.0834 0.5038 0.037 Uiso 1 1 calc R
C28 C 0.5217(4) 1.1176(4) 0.3761(3) 0.0554(14) Uani 1 1 d .
H28A H 0.5823 1.0837 0.3761 0.066 Uiso 1 1 calc R
H28B H 0.5373 1.1628 0.4237 0.066 Uiso 1 1 calc R
C27 C 0.4843(4) 1.1808(4) 0.2991(4) 0.0665(17) Uani 1 1 d .
H27A H 0.5335 1.2301 0.2971 0.100 Uiso 1 1 calc R
H27B H 0.4252 1.2160 0.2992 0.100 Uiso 1 1 calc R
H27C H 0.4701 1.1368 0.2516 0.100 Uiso 1 1 calc R
C30 C 0.3570(3) 1.0715(4) 0.3904(3) 0.0531(13) Uani 1 1 d .
H30A H 0.3609 1.1429 0.4074 0.064 Uiso 1 1 calc R
H30B H 0.3421 1.0308 0.4327 0.064 Uiso 1 1 calc R
C31 C 0.4766(5) 0.9410(4) 0.3920(3) 0.0630(15) Uani 1 1 d .
H31 H 0.5384 0.9230 0.3889 0.076 Uiso 1 1 calc R
C22 C 1.0397(3) -0.0943(3) 0.3067(2) 0.0314(9) Uani 1 1 d .
H22 H 1.0515 -0.0265 0.2954 0.038 Uiso 1 1 calc R
C29 C 0.2743(4) 1.0594(5) 0.3099(4) 0.087(2) Uani 1 1 d .
H29A H 0.2133 1.0814 0.3171 0.130 Uiso 1 1 calc R
H29B H 0.2690 0.9885 0.2934 0.130 Uiso 1 1 calc R
H29C H 0.2881 1.1004 0.2680 0.130 Uiso 1 1 calc R

loop_
_atom_site_aniso_label
_atom_site_aniso_U_11
_atom_site_aniso_U_22
_atom_site_aniso_U_33
_atom_site_aniso_U_23
_atom_site_aniso_U_13
_atom_site_aniso_U_12
Cd1 0.02090(16) 0.01516(16) 0.02791(17) 0.00098(12) 0.00194(12) -0.00187(11)
O3 0.0259(14) 0.0283(15) 0.0329(16) 0.0124(13) -0.0029(12) -0.0046(12)
O1 0.0233(14) 0.0228(14) 0.0305(16) 0.0046(12) -0.0010(12) -0.0050(11)
O4 0.0258(16) 0.0515(19) 0.0408(18) 0.0167(15) 0.0004(13) -0.0094(14)
O5 0.0262(15) 0.0236(15) 0.0363(16) -0.0036(12) -0.0047(12) 0.0085(12)
O2 0.0313(15) 0.0197(14) 0.0332(16) 0.0035(12) 0.0062(12) -0.0054(12)
N3 0.0233(17) 0.0173(17) 0.0352(19) 0.0008(14) 0.0028(15) 0.0014(14)
N4 0.0276(18) 0.0219(17) 0.0280(18) -0.0007(14) 0.0033(15) 0.0000(14)
O6 0.146(4) 0.036(2) 0.136(4) 0.012(2) 0.091(4) -0.002(2)
N2 0.043(2) 0.0197(18) 0.043(2) -0.0020(16) 0.0096(18) 0.0016(16)
C16 0.029(2) 0.026(2) 0.034(2) -0.0014(19) 0.0027(19) 0.0024(18)
C8 0.022(2) 0.022(2) 0.030(2) 0.0027(18) 0.0028(17) 0.0026(17)
C25 0.031(2) 0.022(2) 0.025(2) -0.0028(17) -0.0011(18) 0.0032(17)
C5 0.021(2) 0.022(2) 0.033(2) 0.0020(17) 0.0035(18) 0.0044(16)
C12 0.025(2) 0.027(2) 0.029(2) -0.0018(17) 0.0019(17) 0.0048(17)
C21 0.036(2) 0.023(2) 0.033(2) -0.0062(18) 0.003(2) 0.0021(18)
N5 0.044(2) 0.038(2) 0.058(3) 0.0007(19) 0.022(2) -0.0007(18)
C2 0.0218(19) 0.0167(19) 0.028(2) 0.0012(16) 0.0042(17) -0.0015(15)
C9 0.026(2) 0.024(2) 0.029(2) 0.0025(18) 0.0048(17) 0.0002(17)
C4 0.027(2) 0.024(2) 0.030(2) 0.0051(18) 0.0033(18) -0.0028(17)
C23 0.032(2) 0.039(3) 0.029(2) -0.0039(19) 0.0038(19) 0.001(2)
C20 0.026(2) 0.027(2) 0.034(2) 0.0024(18) 0.0043(18) 0.0012(17)
C6 0.023(2) 0.026(2) 0.026(2) 0.0008(17) -0.0009(17) -0.0027(17)
N1 0.044(2) 0.0172(18) 0.044(2) 0.0000(16) 0.0115(18) 0.0031(16)
C1 0.024(2) 0.018(2) 0.028(2) -0.0003(17) 0.0068(18) 0.0034(16)
C15 0.036(2) 0.023(2) 0.041(3) -0.0047(19) 0.006(2) 0.0026(18)
C10 0.031(2) 0.019(2) 0.041(3) 0.0037(18) 0.0049(19) 0.0010(17)
C3 0.026(2) 0.026(2) 0.027(2) 0.0037(17) 0.0015(17) -0.0013(17)
C11 0.026(2) 0.020(2) 0.041(2) 0.0004(19) 0.0003(18) -0.0036(17)
C17 0.032(2) 0.028(2) 0.034(2) -0.0024(19) 0.0037(19) 0.0063(19)
C18 0.034(2) 0.033(2) 0.030(2) 0.0002(19) 0.0068(19) 0.0014(19)
C14 0.023(2) 0.026(2) 0.033(2) 0.0003(18) 0.0046(18) -0.0006(17)
C13 0.030(2) 0.022(2) 0.037(2) 0.0039(18) 0.0081(19) 0.0045(17)
C7 0.030(2) 0.019(2) 0.031(2) 0.0033(17) 0.0060(18) 0.0005(17)
C26 0.032(2) 0.024(2) 0.032(2) -0.0006(18) 0.0095(19) -0.0024(18)
C24 0.033(2) 0.032(2) 0.031(2) -0.0092(19) 0.0033(19) 0.0036(19)
C19 0.031(2) 0.026(2) 0.033(2) 0.0022(18) 0.0059(19) 0.0018(18)
C28 0.046(3) 0.055(3) 0.065(4) -0.012(3) 0.018(3) -0.007(3)
C27 0.083(4) 0.036(3) 0.098(5) 0.011(3) 0.054(4) 0.003(3)
C30 0.048(3) 0.042(3) 0.075(4) -0.012(3) 0.029(3) -0.006(2)
C31 0.090(4) 0.044(3) 0.065(4) 0.007(3) 0.040(3) 0.011(3)
C22 0.031(2) 0.030(2) 0.031(2) 0.0004(18) 0.0054(19) -0.0059(18)
C29 0.041(3) 0.099(5) 0.115(6) -0.053(4) 0.017(3) -0.011(3)

loop_
_atom_type_symbol
_atom_type_description
_atom_type_scat_dispersion_real
_atom_type_scat_dispersion_imag
_atom_type_scat_source
C C 0.0033 0.0016 'International Tables Vol C Tables 4.2.6.8 and 6.1.1.4'
H H 0.0000 0.0000 'International Tables Vol C Tables 4.2.6.8 and 6.1.1.4'
N N 0.0061 0.0033 'International Tables Vol C Tables 4.2.6.8 and 6.1.1.4'
O O 0.0106 0.0060 'International Tables Vol C Tables 4.2.6.8 and 6.1.1.4'
Cd Cd -0.8075 1.2024 'International Tables Vol C Tables 4.2.6.8 and 6.1.1.4'

loop_
_geom_angle_atom_site_label_1
_geom_angle_atom_site_label_2
_geom_angle_atom_site_label_3
_geom_angle
_geom_angle_site_symmetry_1
_geom_angle_site_symmetry_3
N4 Cd1 O2 88.91(10) . .
N4 Cd1 O4 95.83(11) . .
O2 Cd1 O4 143.79(9) . .
N4 Cd1 O1 91.33(10) . .
O2 Cd1 O1 129.05(9) . .
O4 Cd1 O1 86.82(9) . .
N4 Cd1 N3 174.51(11) . .
O2 Cd1 N3 88.13(10) . .
O4 Cd1 N3 89.29(11) . .
O1 Cd1 N3 86.95(10) . .
N4 Cd1 O3 96.78(10) . .
O2 Cd1 O3 89.18(9) . .
O4 Cd1 O3 54.62(9) . .
O1 Cd1 O3 141.14(9) . .
N3 Cd1 O3 87.80(10) . .
N4 Cd1 O2 86.12(10) . 3_756
O2 Cd1 O2 77.01(9) . 3_756
O4 Cd1 O2 139.04(9) . 3_756
O1 Cd1 O2 52.22(8) . 3_756
N3 Cd1 O2 88.71(10) . 3_756
O3 Cd1 O2 165.85(8) . 3_756
N4 Cd1 C8 97.75(11) . .
O2 Cd1 C8 116.34(10) . .
O4 Cd1 C8 27.45(10) . .
O1 Cd1 C8 114.07(10) . .
N3 Cd1 C8 87.71(11) . .
O3 Cd1 C8 27.19(10) . .
O2 Cd1 C8 166.04(10) 3_756 .
C8 O3 Cd1 89.2(2) . .
C1 O1 Cd1 99.7(2) . .
C8 O4 Cd1 94.5(2) . .
C5 O5 C12 119.9(3) . .
C1 O2 Cd1 166.8(2) 3_756 .
C1 O2 Cd1 85.2(2) 3_756 3_756
Cd1 O2 Cd1 102.99(9) . 3_756
C20 N3 C19 118.5(3) . .
C20 N3 Cd1 122.3(3) . .
C19 N3 Cd1 118.7(3) . .
C26 N4 C22 118.2(3) . .
C26 N4 Cd1 123.8(3) . .
C22 N4 Cd1 117.8(3) . .
C21 N2 N1 111.8(3) . 1_545
C17 C16 C20 118.0(4) . .
C17 C16 C15 120.4(4) . .
C20 C16 C15 121.6(4) . .
O3 C8 O4 121.6(3) . .
O3 C8 C9 120.9(3) . .
O4 C8 C9 117.5(3) . .
O3 C8 Cd1 63.6(2) . .
O4 C8 Cd1 58.06(19) . .
C9 C8 Cd1 174.9(3) . .
C24 C25 C26 118.2(4) . .
C24 C25 C21 120.2(4) . .
C26 C25 C21 121.7(4) . .
C6 C5 O5 123.8(3) 4_465 .
C6 C5 C4 121.6(3) 4_465 4_465
O5 C5 C4 114.5(3) . 4_465
C13 C12 C11 121.5(4) . .
C13 C12 O5 121.5(3) . .
C11 C12 O5 116.9(3) . .
N2 C21 C25 121.1(4) . .
C31 N5 C30 119.7(4) . .
C31 N5 C28 120.3(4) . .
C30 N5 C28 119.8(4) . .
C7 C2 C3 118.7(3) . .
C7 C2 C1 120.9(3) . .
C3 C2 C1 120.3(3) . .
C10 C9 C14 118.5(4) . .
C10 C9 C8 121.1(3) . .
C14 C9 C8 120.4(3) . .
C3 C4 C5 118.7(4) . 4_666
C22 C23 C24 117.5(4) . .
N3 C20 C16 122.8(4) . .
C5 C6 C7 118.5(4) 4_666 .
C15 N1 N2 111.2(3) . 1_565
O1 C1 O2 121.7(3) . 3_756
O1 C1 C2 117.9(3) . .
O2 C1 C2 120.3(3) 3_756 .
N1 C15 C16 122.3(4) . .
C9 C10 C11 121.3(4) . .
C4 C3 C2 121.3(4) . .
C10 C11 C12 118.8(4) . .
C16 C17 C18 119.9(4) . .
C19 C18 C17 118.1(4) . .
C13 C14 C9 121.7(4) . .
C14 C13 C12 118.2(4) . .
C6 C7 C2 121.2(4) . .
N4 C26 C25 122.7(4) . .
C25 C24 C23 120.2(4) . .
N3 C19 C18 122.7(4) . .
N5 C28 C27 113.2(4) . .
N5 C30 C29 112.6(4) . .
O6 C31 N5 124.0(5) . .
N4 C22 C23 123.2(4) . .

loop_
_geom_bond_atom_site_label_1
_geom_bond_atom_site_label_2
_geom_bond_distance
_geom_bond_site_symmetry_2
Cd1 N4 2.295(3) .
Cd1 O2 2.305(3) .
Cd1 O4 2.321(3) .
Cd1 O1 2.329(2) .
Cd1 N3 2.331(3) .
Cd1 O3 2.443(3) .
Cd1 O2 2.637(3) 3_756
Cd1 C8 2.727(4) .
O3 C8 1.246(5) .
O1 C1 1.257(4) .
O4 C8 1.261(5) .
O5 C5 1.383(4) .
O5 C12 1.397(5) .
O2 C1 1.266(4) 3_756
O2 Cd1 2.637(3) 3_756
N3 C20 1.334(5) .
N3 C19 1.338(5) .
N4 C26 1.335(5) .
N4 C22 1.348(5) .
O6 C31 1.232(6) .
N2 C21 1.273(5) .
N2 N1 1.413(5) 1_545
C16 C17 1.370(6) .
C16 C20 1.400(6) .
C16 C15 1.466(6) .
C8 C9 1.490(5) .
C25 C24 1.379(6) .
C25 C26 1.389(5) .
C25 C21 1.468(5) .
C5 C6 1.381(5) 4_465
C5 C4 1.392(5) 4_465
C12 C13 1.387(5) .
C12 C11 1.388(6) .
N5 C31 1.337(6) .
N5 C30 1.439(6) .
N5 C28 1.460(6) .
C2 C7 1.390(5) .
C2 C3 1.390(5) .
C2 C1 1.494(5) .
C9 C10 1.378(5) .
C9 C14 1.396(5) .
C4 C3 1.377(5) .
C4 C5 1.392(5) 4_666
C23 C22 1.378(6) .
C23 C24 1.393(6) .
C6 C5 1.381(5) 4_666
C6 C7 1.389(5) .
N1 C15 1.274(5) .
N1 N2 1.413(5) 1_565
C1 O2 1.266(4) 3_756
C10 C11 1.383(5) .
C17 C18 1.395(6) .
C18 C19 1.383(5) .
C14 C13 1.379(5) .
C28 C27 1.498(7) .
C30 C29 1.513(8) .

loop_
_geom_torsion_atom_site_label_1
_geom_torsion_atom_site_label_2
_geom_torsion_atom_site_label_3
_geom_torsion_atom_site_label_4
_geom_torsion
_geom_torsion_site_symmetry_1
_geom_torsion_site_symmetry_4
N4 Cd1 O3 C8 -93.8(2) . .
O2 Cd1 O3 C8 177.4(2) . .
O4 Cd1 O3 C8 -1.4(2) . .
O1 Cd1 O3 C8 6.9(3) . .
N3 Cd1 O3 C8 89.3(2) . .
O2 Cd1 O3 C8 165.1(3) 3_756 .
N4 Cd1 O1 C1 -90.2(2) . .
O2 Cd1 O1 C1 -0.5(3) . .
O4 Cd1 O1 C1 174.0(2) . .
N3 Cd1 O1 C1 84.6(2) . .
O3 Cd1 O1 C1 167.2(2) . .
O2 Cd1 O1 C1 -6.17(19) 3_756 .
C8 Cd1 O1 C1 170.7(2) . .
N4 Cd1 O4 C8 95.6(2) . .
O2 Cd1 O4 C8 -0.5(3) . .
O1 Cd1 O4 C8 -173.4(2) . .
N3 Cd1 O4 C8 -86.4(2) . .
O3 Cd1 O4 C8 1.4(2) . .
O2 Cd1 O4 C8 -173.6(2) 3_756 .
N4 Cd1 O2 C1 -40.9(11) . 3_756
O4 Cd1 O2 C1 57.5(11) . 3_756
O1 Cd1 O2 C1 -131.7(10) . 3_756
N3 Cd1 O2 C1 143.8(11) . 3_756
O3 Cd1 O2 C1 55.9(11) . 3_756
O2 Cd1 O2 C1 -127.1(11) 3_756 3_756
C8 Cd1 O2 C1 57.2(11) . 3_756
N4 Cd1 O2 Cd1 86.27(11) . 3_756
O4 Cd1 O2 Cd1 -175.34(14) . 3_756
O1 Cd1 O2 Cd1 -4.56(15) . 3_756
N3 Cd1 O2 Cd1 -89.11(11) . 3_756
O3 Cd1 O2 Cd1 -176.93(10) . 3_756
O2 Cd1 O2 Cd1 0.0 3_756 3_756
C8 Cd1 O2 Cd1 -175.62(10) . 3_756
O2 Cd1 N3 C20 148.7(3) . .
O4 Cd1 N3 C20 -67.4(3) . .
O1 Cd1 N3 C20 19.4(3) . .
O3 Cd1 N3 C20 -122.0(3) . .
O2 Cd1 N3 C20 71.7(3) 3_756 .
C8 Cd1 N3 C20 -94.8(3) . .
O2 Cd1 N3 C19 -39.5(3) . .
O4 Cd1 N3 C19 104.3(3) . .
O1 Cd1 N3 C19 -168.8(3) . .
O3 Cd1 N3 C19 49.7(3) . .
O2 Cd1 N3 C19 -116.6(3) 3_756 .
C8 Cd1 N3 C19 76.9(3) . .
O2 Cd1 N4 C26 34.1(3) . .
O4 Cd1 N4 C26 -109.9(3) . .
O1 Cd1 N4 C26 163.2(3) . .
O3 Cd1 N4 C26 -54.9(3) . .
O2 Cd1 N4 C26 111.2(3) 3_756 .
C8 Cd1 N4 C26 -82.3(3) . .
O2 Cd1 N4 C22 -141.1(3) . .
O4 Cd1 N4 C22 74.9(3) . .
O1 Cd1 N4 C22 -12.1(3) . .
O3 Cd1 N4 C22 129.8(3) . .
O2 Cd1 N4 C22 -64.1(3) 3_756 .
C8 Cd1 N4 C22 102.4(3) . .
Cd1 O3 C8 O4 2.5(4) . .
Cd1 O3 C8 C9 -177.3(3) . .
Cd1 O4 C8 O3 -2.6(4) . .
Cd1 O4 C8 C9 177.1(3) . .
N4 Cd1 C8 O3 89.8(2) . .
O2 Cd1 C8 O3 -2.9(3) . .
O4 Cd1 C8 O3 177.5(4) . .
O1 Cd1 C8 O3 -175.3(2) . .
N3 Cd1 C8 O3 -89.6(2) . .
O2 Cd1 C8 O3 -164.9(3) 3_756 .
N4 Cd1 C8 O4 -87.7(2) . .
O2 Cd1 C8 O4 179.6(2) . .
O1 Cd1 C8 O4 7.2(3) . .
N3 Cd1 C8 O4 92.9(2) . .
O3 Cd1 C8 O4 -177.5(4) . .
O2 Cd1 C8 O4 17.6(5) 3_756 .
C12 O5 C5 C6 -15.4(5) . 4_465
C12 O5 C5 C4 168.9(3) . 4_465
C5 O5 C12 C13 -57.6(5) . .
C5 O5 C12 C11 126.4(4) . .
N1 N2 C21 C25 178.9(3) 1_545 .
C24 C25 C21 N2 -173.9(4) . .
C26 C25 C21 N2 6.0(6) . .
O3 C8 C9 C10 -21.3(6) . .
O4 C8 C9 C10 158.9(4) . .
O3 C8 C9 C14 158.9(4) . .
O4 C8 C9 C14 -20.9(5) . .
C19 N3 C20 C16 -0.7(6) . .
Cd1 N3 C20 C16 171.0(3) . .
C17 C16 C20 N3 0.8(6) . .
C15 C16 C20 N3 -179.4(4) . .
Cd1 O1 C1 O2 12.0(4) . 3_756
Cd1 O1 C1 C2 -165.8(3) . .
C7 C2 C1 O1 179.9(3) . .
C3 C2 C1 O1 2.1(5) . .
C7 C2 C1 O2 2.0(5) . 3_756
C3 C2 C1 O2 -175.7(3) . 3_756
N2 N1 C15 C16 179.7(4) 1_565 .
C17 C16 C15 N1 178.7(4) . .
C20 C16 C15 N1 -1.1(7) . .
C14 C9 C10 C11 0.8(6) . .
C8 C9 C10 C11 -179.0(4) . .
C5 C4 C3 C2 -0.3(6) 4_666 .
C7 C2 C3 C4 -1.0(6) . .
C1 C2 C3 C4 176.9(3) . .
C9 C10 C11 C12 -0.4(6) . .
C13 C12 C11 C10 -0.8(6) . .
O5 C12 C11 C10 175.3(3) . .
C20 C16 C17 C18 -0.4(6) . .
C15 C16 C17 C18 179.7(4) . .
C16 C17 C18 C19 0.1(6) . .
C10 C9 C14 C13 0.0(6) . .
C8 C9 C14 C13 179.8(3) . .
C9 C14 C13 C12 -1.1(6) . .
C11 C12 C13 C14 1.5(6) . .
O5 C12 C13 C14 -174.3(3) . .
C5 C6 C7 C2 0.0(6) 4_666 .
C3 C2 C7 C6 1.1(6) . .
C1 C2 C7 C6 -176.7(3) . .
C22 N4 C26 C25 1.0(6) . .
Cd1 N4 C26 C25 -174.2(3) . .
C24 C25 C26 N4 -0.2(6) . .
C21 C25 C26 N4 179.9(4) . .
C26 C25 C24 C23 -1.2(6) . .
C21 C25 C24 C23 178.7(4) . .
C22 C23 C24 C25 1.7(6) . .
C20 N3 C19 C18 0.3(6) . .
Cd1 N3 C19 C18 -171.7(3) . .
C17 C18 C19 N3 0.0(6) . .
C31 N5 C28 C27 122.9(5) . .
C30 N5 C28 C27 -62.2(6) . .
C31 N5 C30 C29 -83.5(6) . .
C28 N5 C30 C29 101.6(6) . .
C30 N5 C31 O6 1.3(8) . .
C28 N5 C31 O6 176.2(5) . .
C26 N4 C22 C23 -0.4(6) . .
Cd1 N4 C22 C23 175.1(3) . .
C24 C23 C22 N4 -0.9(6) . .
